data_4062124
loop_
_publ_author_name
'Sweeder, Ryan D.'
'Gdula, Robyn L.'
'Ludwig, Bonnie J.'
'Banaszak Holl, Mark M.'
'Kampf, Jeff W.'

_publ_section_title
;
 Germylene Reactions with Quinones Shed Light on Germylene Phenone Equilibria
;
_journal_coden_ASTM ORGND7
_journal_issue 16
_journal_name_full Organometallics
_journal_page_first 3222
_journal_page_last 3229
_journal_paper_doi 10.1021/om0302589
_journal_volume 22
_journal_year 2003
_chemical_formula_sum 'C42 H84 Ge2 O2 Si8'
_chemical_formula_weight 990.99
_space_group_IT_number 14
_symmetry_cell_setting monoclinic
_symmetry_space_group_name_Hall '-P 2ybc'
_symmetry_space_group_name_H-M 'P 1 21/c 1'
_cell_angle_alpha 90.00
_cell_angle_beta 105.339(3)
_cell_angle_gamma 90.00
_cell_formula_units_Z 4
_cell_length_a 13.5817(11)
_cell_length_b 19.9366(16)
_cell_length_c 22.2808(18)
_cell_measurement_temperature 133(2)
_cell_volume 5818.1(8)
_diffrn_ambient_temperature 133(2)
_exptl_crystal_density_diffrn 1.131
_cod_depositor_comments
;
The following automatic conversions were performed:
'_symmetry_cell_setting' value 'Monoclinic' changed to 'monoclinic'
according to '/home/saulius/struct/CIF-dictionaries/cif_core.dic'
dictionary named 'cif_core.dic' version 2.4.1 from 2010-06-29.

Automatic conversion script
Id: cif_fix_enum 1527 2010-12-29 10:47:43Z saulius 

 Updated bibliographical information.

 Antanas Vaitkus,
 2019-09-11
;
_cod_original_sg_symbol_H-M 'P 21/c'
_cod_database_code 4062124

loop_
_symmetry_equiv_pos_as_xyz
'x, y, z'
'-x, y+1/2, -z+1/2'
'-x, -y, -z'
'x, -y-1/2, z-1/2'

loop_
_atom_site_label
_atom_site_type_symbol
_atom_site_fract_x
_atom_site_fract_y
_atom_site_fract_z
_atom_site_U_iso_or_equiv
_atom_site_adp_type
_atom_site_occupancy
_atom_site_symmetry_multiplicity
_atom_site_calc_flag
_atom_site_refinement_flags
_atom_site_disorder_assembly
_atom_site_disorder_group
Ge1 Ge 0.05898(3) 0.73116(2) -0.25714(2) 0.03456(14) Uani 1 1 d . . .
Ge2 Ge -0.38622(4) 0.75267(3) -0.46459(2) 0.03731(14) Uani 1 1 d . . .
Si1 Si 0.10436(14) 0.62683(8) -0.35787(7) 0.0572(4) Uani 1 1 d . . .
Si2 Si 0.22207(10) 0.60917(6) -0.21478(6) 0.0388(3) Uani 1 1 d . . .
Si3 Si 0.17878(9) 0.86908(6) -0.22506(6) 0.0363(3) Uani 1 1 d . . .
Si4 Si 0.03970(10) 0.81812(7) -0.13815(6) 0.0398(3) Uani 1 1 d . . .
Si5 Si -0.60368(10) 0.77042(7) -0.43774(6) 0.0405(3) Uani 1 1 d . . .
Si6 Si -0.43771(13) 0.88581(8) -0.39270(7) 0.0517(4) Uani 1 1 d . . .
Si7 Si -0.38366(11) 0.78041(7) -0.60552(6) 0.0428(3) Uani 1 1 d . . .
Si8 Si -0.37231(14) 0.62909(8) -0.55830(9) 0.0574(4) Uani 1 1 d . . .
O1 O -0.0317(2) 0.67995(18) -0.22669(15) 0.0462(8) Uani 1 1 d . . .
O2 O -0.3937(3) 0.6808(2) -0.41357(18) 0.0577(11) Uani 1 1 d . A .
C1 C -0.1255(3) 0.6803(2) -0.2692(2) 0.0358(10) Uani 1 1 d . . .
C2 C -0.2046(3) 0.6359(2) -0.26412(19) 0.0314(9) Uani 1 1 d . . .
C3 C -0.1966(3) 0.5936(2) -0.2123(2) 0.0331(9) Uani 1 1 d . . .
H3A H -0.1347 0.5925 -0.1802 0.040 Uiso 1 1 calc R A .
C4 C -0.2765(4) 0.5540(2) -0.2076(2) 0.0391(10) Uani 1 1 d . . .
H4A H -0.2700 0.5264 -0.1720 0.047 Uiso 1 1 calc R . .
C5 C -0.3688(4) 0.5542(2) -0.2554(2) 0.0441(11) Uani 1 1 d . . .
H5A H -0.4237 0.5263 -0.2519 0.053 Uiso 1 1 calc R A .
C6 C -0.3795(4) 0.5939(2) -0.3066(2) 0.0418(11) Uani 1 1 d . . .
H6A H -0.4418 0.5933 -0.3385 0.050 Uiso 1 1 calc R . .
C7 C -0.2983(3) 0.6362(2) -0.3126(2) 0.0347(9) Uani 1 1 d . . .
C8 C -0.3066(4) 0.6787(3) -0.3650(2) 0.0450(12) Uani 1 1 d . A .
C9 C -0.2276(4) 0.7201(3) -0.3681(2) 0.0494(13) Uani 1 1 d . . .
C10B C -0.2503(11) 0.7851(12) -0.4085(10) 0.041(6) Uani 0.35(2) 1 d P A 2
H10B H -0.2675 0.8205 -0.3811 0.049 Uiso 0.35(2) 1 calc PR A 2
C10A C -0.2341(5) 0.7549(5) -0.4308(4) 0.027(2) Uani 0.65(2) 1 d P A 1
H10A H -0.2094 0.7199 -0.4556 0.032 Uiso 0.65(2) 1 calc PR A 1
C11 C -0.1584(4) 0.8072(3) -0.4230(2) 0.0535(14) Uani 1 1 d . . .
H11A H -0.1688 0.8411 -0.4540 0.064 Uiso 1 1 calc R A 1
C12 C -0.0755(4) 0.8115(4) -0.3757(3) 0.070(2) Uani 1 1 d . A .
H12A H -0.0215 0.8392 -0.3810 0.084 Uiso 1 1 calc R B 1
C13A C -0.0602(4) 0.7773(3) -0.3164(3) 0.0309(19) Uani 0.81(2) 1 d P A 1
H13A H -0.0790 0.8126 -0.2895 0.037 Uiso 0.81(2) 1 calc PR A 1
C13B C -0.039(2) 0.745(2) -0.3416(15) 0.041(10) Uani 0.19(2) 1 d P A 2
H13B H -0.0268 0.7109 -0.3716 0.049 Uiso 0.19(2) 1 calc PR A 2
C14 C -0.1402(3) 0.7242(2) -0.3184(2) 0.0407(11) Uani 1 1 d . A .
C15 C 0.1555(4) 0.6685(2) -0.2795(2) 0.0378(10) Uani 1 1 d . A .
H15A H 0.2116 0.6981 -0.2855 0.045 Uiso 1 1 calc R . .
C16 C 0.1211(3) 0.7959(2) -0.1929(2) 0.0335(9) Uani 1 1 d . A .
H16A H 0.1811 0.7716 -0.1660 0.040 Uiso 1 1 calc R . .
C17 C -0.0191(5) 0.5831(3) -0.3649(3) 0.0672(17) Uani 1 1 d . A .
H17A H -0.0419 0.5621 -0.4060 0.101 Uiso 1 1 calc R . .
H17B H -0.0704 0.6156 -0.3597 0.101 Uiso 1 1 calc R . .
H17C H -0.0101 0.5485 -0.3326 0.101 Uiso 1 1 calc R . .
C18 C 0.0903(8) 0.6919(4) -0.4209(3) 0.106(3) Uani 1 1 d . A .
H18A H 0.0640 0.6707 -0.4616 0.160 Uiso 1 1 calc R . .
H18B H 0.1570 0.7121 -0.4185 0.160 Uiso 1 1 calc R . .
H18C H 0.0427 0.7268 -0.4153 0.160 Uiso 1 1 calc R . .
C19 C 0.1973(7) 0.5648(5) -0.3742(4) 0.106(3) Uani 1 1 d . A .
H19A H 0.1683 0.5439 -0.4149 0.159 Uiso 1 1 calc R . .
H19B H 0.2112 0.5301 -0.3419 0.159 Uiso 1 1 calc R . .
H19C H 0.2610 0.5878 -0.3744 0.159 Uiso 1 1 calc R . .
C20 C 0.3462(4) 0.5804(3) -0.2279(3) 0.0536(13) Uani 1 1 d . A .
H20A H 0.3801 0.5497 -0.1945 0.080 Uiso 1 1 calc R . .
H20B H 0.3903 0.6194 -0.2281 0.080 Uiso 1 1 calc R . .
H20C H 0.3332 0.5573 -0.2681 0.080 Uiso 1 1 calc R . .
C21 C 0.2567(4) 0.6488(3) -0.1360(2) 0.0525(13) Uani 1 1 d . A .
H21A H 0.2905 0.6156 -0.1049 0.079 Uiso 1 1 calc R . .
H21B H 0.1948 0.6651 -0.1261 0.079 Uiso 1 1 calc R . .
H21C H 0.3032 0.6865 -0.1357 0.079 Uiso 1 1 calc R . .
C22 C 0.1398(5) 0.5353(3) -0.2121(3) 0.0624(16) Uani 1 1 d . A .
H22A H 0.1752 0.5052 -0.1786 0.094 Uiso 1 1 calc R . .
H22B H 0.1253 0.5115 -0.2519 0.094 Uiso 1 1 calc R . .
H22C H 0.0756 0.5504 -0.2043 0.094 Uiso 1 1 calc R . .
C23 C 0.2925(4) 0.8993(3) -0.1643(3) 0.0555(14) Uani 1 1 d . A .
H23A H 0.2718 0.9125 -0.1270 0.083 Uiso 1 1 calc R . .
H23B H 0.3223 0.9380 -0.1802 0.083 Uiso 1 1 calc R . .
H23C H 0.3433 0.8633 -0.1536 0.083 Uiso 1 1 calc R . .
C24 C 0.2243(4) 0.8443(3) -0.2944(3) 0.0507(13) Uani 1 1 d . A .
H24A H 0.2536 0.8835 -0.3099 0.076 Uiso 1 1 calc R . .
H24B H 0.1667 0.8272 -0.3272 0.076 Uiso 1 1 calc R . .
H24C H 0.2765 0.8093 -0.2824 0.076 Uiso 1 1 calc R . .
C25 C 0.0847(4) 0.9379(2) -0.2506(3) 0.0463(12) Uani 1 1 d . A .
H25A H 0.0588 0.9522 -0.2155 0.069 Uiso 1 1 calc R . .
H25B H 0.0278 0.9219 -0.2845 0.069 Uiso 1 1 calc R . .
H25C H 0.1178 0.9759 -0.2652 0.069 Uiso 1 1 calc R . .
C26 C -0.0928(4) 0.8452(3) -0.1794(3) 0.0556(14) Uani 1 1 d . A .
H26A H -0.1304 0.8562 -0.1487 0.083 Uiso 1 1 calc R . .
H26B H -0.1277 0.8088 -0.2063 0.083 Uiso 1 1 calc R . .
H26C H -0.0896 0.8849 -0.2048 0.083 Uiso 1 1 calc R . .
C27 C 0.0325(4) 0.7448(3) -0.0878(2) 0.0465(12) Uani 1 1 d . A .
H27A H -0.0093 0.7564 -0.0596 0.070 Uiso 1 1 calc R . .
H27B H 0.1014 0.7326 -0.0635 0.070 Uiso 1 1 calc R . .
H27C H 0.0015 0.7067 -0.1139 0.070 Uiso 1 1 calc R . .
C28 C 0.0971(5) 0.8895(3) -0.0852(3) 0.0545(13) Uani 1 1 d . A .
H28A H 0.0535 0.8998 -0.0577 0.082 Uiso 1 1 calc R . .
H28B H 0.1025 0.9291 -0.1102 0.082 Uiso 1 1 calc R . .
H28C H 0.1652 0.8767 -0.0600 0.082 Uiso 1 1 calc R . .
C29 C -0.4878(3) 0.8158(2) -0.4502(2) 0.0374(10) Uani 1 1 d . A .
H29A H -0.5139 0.8393 -0.4910 0.045 Uiso 1 1 calc R . .
C30 C -0.4153(4) 0.7184(2) -0.5501(2) 0.0393(10) Uani 1 1 d . A .
H30A H -0.4915 0.7156 -0.5636 0.047 Uiso 1 1 calc R . .
C31 C -0.6378(4) 0.6957(3) -0.4892(2) 0.0525(13) Uani 1 1 d . A .
H31A H -0.6977 0.6736 -0.4815 0.079 Uiso 1 1 calc R . .
H31B H -0.5803 0.6642 -0.4804 0.079 Uiso 1 1 calc R . .
H31C H -0.6532 0.7098 -0.5328 0.079 Uiso 1 1 calc R . .
C32 C -0.7169(4) 0.8276(3) -0.4592(2) 0.0544(14) Uani 1 1 d . A .
H32A H -0.7769 0.8043 -0.4529 0.082 Uiso 1 1 calc R . .
H32B H -0.7297 0.8406 -0.5030 0.082 Uiso 1 1 calc R . .
H32C H -0.7033 0.8677 -0.4330 0.082 Uiso 1 1 calc R . .
C33 C -0.5815(4) 0.7421(3) -0.3550(2) 0.0489(12) Uani 1 1 d . A .
H33A H -0.6424 0.7189 -0.3500 0.073 Uiso 1 1 calc R . .
H33B H -0.5674 0.7812 -0.3273 0.073 Uiso 1 1 calc R . .
H33C H -0.5230 0.7115 -0.3444 0.073 Uiso 1 1 calc R . .
C34 C -0.3675(5) 0.9485(3) -0.4280(3) 0.0565(14) Uani 1 1 d . A .
H34A H -0.3105 0.9263 -0.4393 0.085 Uiso 1 1 calc R . .
H34B H -0.3411 0.9842 -0.3978 0.085 Uiso 1 1 calc R . .
H34C H -0.4140 0.9677 -0.4653 0.085 Uiso 1 1 calc R . .
C35 C -0.5431(6) 0.9348(4) -0.3733(4) 0.083(2) Uani 1 1 d . A .
H35A H -0.5880 0.9534 -0.4115 0.125 Uiso 1 1 calc R . .
H35B H -0.5138 0.9714 -0.3448 0.125 Uiso 1 1 calc R . .
H35C H -0.5826 0.9051 -0.3533 0.125 Uiso 1 1 calc R . .
C36 C -0.3518(6) 0.8537(4) -0.3179(3) 0.085(2) Uani 1 1 d . A .
H36A H -0.2959 0.8279 -0.3267 0.128 Uiso 1 1 calc R . .
H36B H -0.3910 0.8248 -0.2971 0.128 Uiso 1 1 calc R . .
H36C H -0.3237 0.8916 -0.2908 0.128 Uiso 1 1 calc R . .
C37 C -0.4673(6) 0.7677(3) -0.6861(3) 0.077(2) Uani 1 1 d . A .
H37A H -0.4591 0.7217 -0.6997 0.115 Uiso 1 1 calc R . .
H37B H -0.4479 0.7995 -0.7145 0.115 Uiso 1 1 calc R . .
H37C H -0.5387 0.7751 -0.6863 0.115 Uiso 1 1 calc R . .
C38 C -0.4045(5) 0.8687(3) -0.5835(3) 0.0534(13) Uani 1 1 d . A .
H38A H -0.4758 0.8744 -0.5826 0.080 Uiso 1 1 calc R . .
H38B H -0.3894 0.8995 -0.6141 0.080 Uiso 1 1 calc R . .
H38C H -0.3594 0.8785 -0.5423 0.080 Uiso 1 1 calc R . .
C39 C -0.2471(5) 0.7732(3) -0.6070(3) 0.0648(17) Uani 1 1 d . A .
H39A H -0.2335 0.7274 -0.6187 0.097 Uiso 1 1 calc R . .
H39B H -0.2027 0.7835 -0.5656 0.097 Uiso 1 1 calc R . .
H39C H -0.2333 0.8049 -0.6374 0.097 Uiso 1 1 calc R . .
C40 C -0.3904(5) 0.6049(3) -0.6415(3) 0.0703(18) Uani 1 1 d . A .
H40A H -0.3674 0.5586 -0.6437 0.105 Uiso 1 1 calc R . .
H40B H -0.3504 0.6349 -0.6608 0.105 Uiso 1 1 calc R . .
H40C H -0.4629 0.6084 -0.6637 0.105 Uiso 1 1 calc R . .
C41 C -0.2351(6) 0.6144(4) -0.5173(3) 0.086(2) Uani 1 1 d . A .
H41A H -0.2173 0.5677 -0.5233 0.129 Uiso 1 1 calc R . .
H41B H -0.2239 0.6234 -0.4728 0.129 Uiso 1 1 calc R . .
H41C H -0.1922 0.6443 -0.5345 0.129 Uiso 1 1 calc R . .
C42 C -0.4529(6) 0.5678(3) -0.5287(4) 0.082(2) Uani 1 1 d . A .
H42A H -0.4295 0.5221 -0.5334 0.123 Uiso 1 1 calc R . .
H42B H -0.5243 0.5726 -0.5525 0.123 Uiso 1 1 calc R . .
H42C H -0.4469 0.5768 -0.4846 0.123 Uiso 1 1 calc R . .

loop_
_atom_site_aniso_label
_atom_site_aniso_U_11
_atom_site_aniso_U_22
_atom_site_aniso_U_33
_atom_site_aniso_U_23
_atom_site_aniso_U_13
_atom_site_aniso_U_12
Ge1 0.0308(2) 0.0405(3) 0.0302(3) 0.00916(19) 0.00414(18) -0.00578(19)
Ge2 0.0296(2) 0.0450(3) 0.0348(3) 0.0071(2) 0.00404(19) -0.00644(19)
Si1 0.0834(12) 0.0503(9) 0.0351(8) -0.0087(6) 0.0111(7) -0.0062(8)
Si2 0.0430(7) 0.0327(6) 0.0395(7) -0.0001(5) 0.0089(5) -0.0030(5)
Si3 0.0325(6) 0.0342(6) 0.0435(7) 0.0053(5) 0.0126(5) -0.0009(5)
Si4 0.0385(7) 0.0400(7) 0.0443(7) 0.0131(6) 0.0170(6) 0.0116(5)
Si5 0.0383(7) 0.0558(8) 0.0282(6) -0.0063(6) 0.0100(5) -0.0092(6)
Si6 0.0686(10) 0.0526(8) 0.0364(7) -0.0127(6) 0.0186(7) -0.0213(7)
Si7 0.0496(8) 0.0479(8) 0.0322(7) 0.0016(6) 0.0134(6) 0.0087(6)
Si8 0.0667(10) 0.0439(8) 0.0720(11) 0.0075(7) 0.0366(9) 0.0072(7)
O1 0.0366(17) 0.060(2) 0.0370(18) 0.0208(16) 0.0016(14) -0.0132(15)
O2 0.0347(18) 0.067(2) 0.060(2) 0.0292(19) -0.0076(16) -0.0205(17)
C1 0.033(2) 0.044(2) 0.030(2) 0.0071(18) 0.0063(17) -0.0062(18)
C2 0.038(2) 0.030(2) 0.032(2) 0.0016(17) 0.0182(18) -0.0010(17)
C3 0.039(2) 0.031(2) 0.033(2) 0.0035(17) 0.0159(18) 0.0047(17)
C4 0.051(3) 0.030(2) 0.045(3) 0.0084(19) 0.027(2) 0.0041(19)
C5 0.044(3) 0.036(2) 0.060(3) 0.006(2) 0.027(2) -0.005(2)
C6 0.035(2) 0.039(2) 0.054(3) 0.008(2) 0.017(2) -0.0043(19)
C7 0.034(2) 0.033(2) 0.039(2) 0.0029(18) 0.0127(18) -0.0030(17)
C8 0.034(2) 0.052(3) 0.045(3) 0.015(2) 0.004(2) -0.009(2)
C9 0.033(2) 0.059(3) 0.051(3) 0.028(3) 0.003(2) -0.008(2)
C10B 0.033(7) 0.048(11) 0.042(10) 0.016(9) 0.010(6) 0.006(7)
C10A 0.028(3) 0.030(4) 0.025(4) 0.003(3) 0.013(3) -0.003(3)
C11 0.042(3) 0.065(3) 0.047(3) 0.024(3) 0.001(2) -0.016(2)
C12 0.039(3) 0.104(5) 0.058(4) 0.040(3) -0.002(2) -0.029(3)
C13A 0.030(3) 0.032(3) 0.029(3) 0.007(3) 0.004(2) -0.005(2)
C13B 0.031(13) 0.06(2) 0.032(15) 0.013(14) 0.012(11) -0.007(12)
C14 0.031(2) 0.048(3) 0.043(3) 0.014(2) 0.0090(19) -0.0085(19)
C15 0.045(3) 0.036(2) 0.033(2) -0.0011(18) 0.0104(19) -0.0096(19)
C16 0.027(2) 0.035(2) 0.038(2) 0.0071(18) 0.0072(17) 0.0041(17)
C17 0.084(4) 0.047(3) 0.055(3) -0.003(3) -0.009(3) -0.012(3)
C18 0.183(10) 0.093(6) 0.037(4) 0.000(4) 0.019(5) -0.038(6)
C19 0.115(7) 0.131(8) 0.068(5) -0.053(5) 0.019(4) 0.018(6)
C20 0.051(3) 0.049(3) 0.061(3) -0.007(3) 0.015(3) 0.000(2)
C21 0.062(3) 0.051(3) 0.040(3) 0.002(2) 0.005(2) 0.020(3)
C22 0.056(3) 0.048(3) 0.075(4) 0.019(3) 0.005(3) -0.009(3)
C23 0.042(3) 0.059(3) 0.061(3) 0.004(3) 0.006(2) -0.010(2)
C24 0.057(3) 0.044(3) 0.061(3) 0.004(2) 0.034(3) -0.008(2)
C25 0.046(3) 0.036(2) 0.059(3) 0.012(2) 0.018(2) 0.001(2)
C26 0.040(3) 0.059(3) 0.071(4) 0.027(3) 0.021(3) 0.015(2)
C27 0.052(3) 0.047(3) 0.045(3) 0.015(2) 0.021(2) 0.012(2)
C28 0.071(4) 0.048(3) 0.049(3) 0.006(2) 0.023(3) 0.017(3)
C29 0.042(2) 0.045(3) 0.025(2) -0.0022(18) 0.0097(18) -0.007(2)
C30 0.032(2) 0.043(2) 0.046(3) -0.001(2) 0.0133(19) -0.0002(19)
C31 0.045(3) 0.067(3) 0.047(3) -0.018(3) 0.016(2) -0.021(3)
C32 0.047(3) 0.081(4) 0.037(3) 0.000(3) 0.013(2) -0.004(3)
C33 0.052(3) 0.063(3) 0.034(3) 0.001(2) 0.015(2) -0.005(2)
C34 0.070(4) 0.053(3) 0.047(3) -0.010(2) 0.018(3) -0.020(3)
C35 0.098(5) 0.072(4) 0.097(5) -0.044(4) 0.057(4) -0.034(4)
C36 0.127(6) 0.084(5) 0.033(3) -0.007(3) 0.000(3) -0.043(5)
C37 0.110(6) 0.068(4) 0.040(3) -0.005(3) -0.003(3) 0.028(4)
C38 0.075(4) 0.048(3) 0.045(3) 0.005(2) 0.029(3) 0.004(3)
C39 0.072(4) 0.061(4) 0.078(4) 0.013(3) 0.050(4) 0.005(3)
C40 0.067(4) 0.058(4) 0.091(5) -0.021(3) 0.031(4) 0.003(3)
C41 0.090(5) 0.099(6) 0.068(4) 0.014(4) 0.018(4) 0.048(4)
C42 0.102(6) 0.049(3) 0.113(6) 0.011(4) 0.059(5) 0.002(4)

loop_
_geom_bond_atom_site_label_1
_geom_bond_atom_site_label_2
_geom_bond_distance
_geom_bond_site_symmetry_2
_geom_bond_publ_flag
Ge1 O1 1.860(3) . ?
Ge1 C16 1.945(4) . ?
Ge1 C15 1.967(5) . ?
Ge1 C13B 2.02(3) . ?
Ge1 C13A 2.020(5) . ?
Ge2 O2 1.848(3) . ?
Ge2 C29 1.956(5) . ?
Ge2 C30 1.962(5) . ?
Ge2 C10A 2.004(7) . ?
Ge2 C10B 2.042(17) . ?
Si1 C17 1.859(7) . ?
Si1 C19 1.870(8) . ?
Si1 C18 1.884(7) . ?
Si1 C15 1.892(5) . ?
Si2 C22 1.858(5) . ?
Si2 C21 1.868(5) . ?
Si2 C20 1.876(5) . ?
Si2 C15 1.899(5) . ?
Si3 C25 1.859(5) . ?
Si3 C23 1.865(5) . ?
Si3 C24 1.877(5) . ?
Si3 C16 1.885(4) . ?
Si4 C27 1.861(5) . ?
Si4 C26 1.870(5) . ?
Si4 C28 1.881(6) . ?
Si4 C16 1.904(5) . ?
Si5 C31 1.863(5) . ?
Si5 C32 1.871(6) . ?
Si5 C33 1.874(5) . ?
Si5 C29 1.899(5) . ?
Si6 C34 1.867(5) . ?
Si6 C35 1.876(7) . ?
Si6 C36 1.877(7) . ?
Si6 C29 1.895(5) . ?
Si7 C38 1.869(5) . ?
Si7 C39 1.869(6) . ?
Si7 C37 1.871(6) . ?
Si7 C30 1.876(5) . ?
Si8 C41 1.868(7) . ?
Si8 C40 1.868(7) . ?
Si8 C42 1.872(7) . ?
Si8 C30 1.898(5) . ?
O1 C1 1.372(5) . ?
O2 C8 1.376(6) . ?
C1 C14 1.375(6) . ?
C1 C2 1.419(6) . ?
C2 C3 1.411(6) . ?
C2 C7 1.436(6) . ?
C3 C4 1.368(6) . ?
C4 C5 1.414(7) . ?
C5 C6 1.365(7) . ?
C6 C7 1.423(6) . ?
C7 C8 1.423(6) . ?
C8 C9 1.370(6) . ?
C9 C14 1.395(7) . ?
C9 C10A 1.541(8) . ?
C9 C10B 1.561(15) . ?
C10B C11 1.438(16) . ?
C10A C11 1.442(8) . ?
C11 C12 1.327(7) . ?
C12 C13A 1.452(8) . ?
C12 C13B 1.54(3) . ?
C13A C14 1.508(6) . ?
C13B C14 1.64(3) . ?
